data_2014404
loop_
_publ_author_name
'Cobo, Justo'
'S\'anchez Rodrigo, Adolfo'
'Nogueras Montiel, Manuel'
'Low, John N.'
'Glidewell, Christopher'

_publ_section_title
;
 4,5,6-Triamino-2-(methylsulfanyl)pyrimidine: \p-stacked
 hydrogen-bonded sheets of <i>R</i>~2~^2^(8), <i>R</i>~2~^2^(10) and
 <i>R</i>~6~^6^(32) rings
;
_journal_coeditor_code SK1899
_journal_issue 3
_journal_name_full 'Acta Crystallographica Section C'
_journal_page_first o142
_journal_page_last o144
_journal_paper_doi 10.1107/S0108270106003805
_journal_volume 62
_journal_year 2006
_chemical_formula_iupac 'C5 H9 N5 S'
_chemical_formula_moiety 'C5 H9 N5 S'
_chemical_formula_sum 'C5 H9 N5 S'
_chemical_formula_weight 171.23
_chemical_name_systematic
;
4,5,6-Triamino-2-(methylsulfanyl)pyrimidine
;
_space_group_IT_number 14
_symmetry_cell_setting monoclinic
_symmetry_space_group_name_Hall '-P 2yn'
_symmetry_space_group_name_H-M 'P 1 21/n 1'
_atom_sites_solution_hydrogens geom
_atom_sites_solution_primary direct
_atom_sites_solution_secondary difmap
_cell_angle_alpha 90.00
_cell_angle_beta 95.261(2)
_cell_angle_gamma 90.00
_cell_formula_units_Z 4
_cell_length_a 7.7824(2)
_cell_length_b 8.9623(3)
_cell_length_c 10.5078(4)
_cell_measurement_reflns_used 1659
_cell_measurement_temperature 120(2)
_cell_measurement_theta_max 27.50
_cell_measurement_theta_min 3.86
_cell_volume 729.81(4)
_computing_cell_refinement 'DENZO (Otwinowski & Minor, 1997) and COLLECT'
_computing_data_collection 'COLLECT (Nonius, 1999)'
_computing_data_reduction 'DENZO and COLLECT'
_computing_molecular_graphics 'PLATON (Spek, 2003)'
_computing_publication_material 'SHELXL97 and PRPKAPPA (Ferguson, 1999)'
_computing_structure_refinement 'OSCAIL and SHELXL97 (Sheldrick, 1997)'
_computing_structure_solution 'OSCAIL (McArdle, 2003) and SHELXS97 (Sheldrick, 1997)'
_diffrn_ambient_temperature 120(2)
_diffrn_detector_area_resol_mean 9.091
_diffrn_measured_fraction_theta_full 0.992
_diffrn_measured_fraction_theta_max 0.992
_diffrn_measurement_device_type 'Bruker Nonius KappaCCD area-detector'
_diffrn_measurement_method '\f and \w'
_diffrn_radiation_monochromator graphite
_diffrn_radiation_source 'Bruker Nonius FR591 rotating anode'
_diffrn_radiation_type 'Mo K\a'
_diffrn_radiation_wavelength 0.71073
_diffrn_reflns_av_R_equivalents 0.0237
_diffrn_reflns_av_sigmaI/netI 0.0194
_diffrn_reflns_limit_h_max 10
_diffrn_reflns_limit_h_min -9
_diffrn_reflns_limit_k_max 11
_diffrn_reflns_limit_k_min -11
_diffrn_reflns_limit_l_max 13
_diffrn_reflns_limit_l_min -13
_diffrn_reflns_number 9338
_diffrn_reflns_theta_full 27.50
_diffrn_reflns_theta_max 27.50
_diffrn_reflns_theta_min 3.86
_diffrn_standards_decay_% 0
_exptl_absorpt_coefficient_mu 0.380
_exptl_absorpt_correction_T_max 0.963
_exptl_absorpt_correction_T_min 0.863
_exptl_absorpt_correction_type multi-scan
_exptl_absorpt_process_details '(SADABS; Sheldrick, 2003)'
_exptl_crystal_colour yellow
_exptl_crystal_density_diffrn 1.558
_exptl_crystal_density_method 'not measured'
_exptl_crystal_description rod
_exptl_crystal_F_000 360
_exptl_crystal_size_max 0.40
_exptl_crystal_size_mid 0.20
_exptl_crystal_size_min 0.10
_refine_diff_density_max 0.324
_refine_diff_density_min -0.252
_refine_ls_extinction_method none
_refine_ls_goodness_of_fit_ref 1.113
_refine_ls_hydrogen_treatment constr
_refine_ls_matrix_type full
_refine_ls_number_parameters 101
_refine_ls_number_reflns 1659
_refine_ls_number_restraints 0
_refine_ls_restrained_S_all 1.113
_refine_ls_R_factor_all 0.0315
_refine_ls_R_factor_gt 0.0285
_refine_ls_shift/su_max 0.001
_refine_ls_shift/su_mean 0.000
_refine_ls_structure_factor_coef Fsqd
_refine_ls_weighting_details 'w = 1/[\s^2^(Fo^2^)+(0.0279P)^2^+0.4621P] where P=(Fo^2^+2Fc^2^)/3'
_refine_ls_weighting_scheme calc
_refine_ls_wR_factor_gt 0.0711
_refine_ls_wR_factor_ref 0.0729
_reflns_number_gt 1533
_reflns_number_total 1659
_reflns_threshold_expression I>2\s(I)
_cod_data_source_file sk1899.cif
_cod_data_source_block I
_cod_original_sg_symbol_H-M 'P 21/n'
_cod_database_code 2014404
_cod_database_fobs_code 2014404

loop_
_symmetry_equiv_pos_as_xyz
'x, y, z'
'-x+1/2, y+1/2, -z+1/2'
'-x, -y, -z'
'x+1/2, -y+1/2, z+1/2'

loop_
_atom_site_type_symbol
_atom_site_label
_atom_site_fract_x
_atom_site_fract_y
_atom_site_fract_z
_atom_site_U_iso_or_equiv
_atom_site_adp_type
_atom_site_calc_flag
_atom_site_refinement_flags
_atom_site_occupancy
_atom_site_disorder_assembly
_atom_site_disorder_group
S S2 0.20359(4) 0.56815(4) 0.76430(3) 0.01392(11) Uani d . 1 . .
N N1 0.29835(13) 0.43416(12) 0.56444(10) 0.0127(2) Uani d . 1 . .
N N3 0.02044(13) 0.36293(12) 0.62592(10) 0.0123(2) Uani d . 1 . .
N N4 -0.14454(14) 0.18287(13) 0.51618(11) 0.0160(2) Uani d . 1 . .
N N5 0.11872(15) 0.14725(13) 0.33624(11) 0.0181(2) Uani d . 1 . .
N N6 0.41062(14) 0.32976(13) 0.38935(11) 0.0166(2) Uani d . 1 . .
C C2 0.16664(15) 0.43941(13) 0.63708(12) 0.0114(2) Uani d . 1 . .
C C4 0.00458(16) 0.26619(14) 0.52615(12) 0.0122(3) Uani d . 1 . .
C C5 0.13097(16) 0.24760(13) 0.44239(12) 0.0121(3) Uani d . 1 . .
C C6 0.27909(15) 0.33792(14) 0.46462(12) 0.0121(3) Uani d . 1 . .
C C21 0.00427(17) 0.55706(15) 0.83815(13) 0.0167(3) Uani d . 1 . .
H H4A -0.1695 0.1400 0.4415 0.019 Uiso d R 1 . .
H H4B -0.2280 0.2287 0.5516 0.019 Uiso d R 1 . .
H H5A 0.1231 0.0533 0.3608 0.022 Uiso d R 1 . .
H H5B 0.0248 0.1595 0.2839 0.022 Uiso d R 1 . .
H H6A 0.4913 0.3987 0.3987 0.020 Uiso d R 1 . .
H H6B 0.3970 0.2779 0.3180 0.020 Uiso d R 1 . .
H H21A -0.0930 0.5695 0.7729 0.025 Uiso calc R 1 . .
H H21B 0.0012 0.6361 0.9024 0.025 Uiso calc R 1 . .
H H21C -0.0039 0.4596 0.8794 0.025 Uiso calc R 1 . .

loop_
_atom_site_aniso_label
_atom_site_aniso_U_11
_atom_site_aniso_U_22
_atom_site_aniso_U_33
_atom_site_aniso_U_12
_atom_site_aniso_U_13
_atom_site_aniso_U_23
S2 0.01338(18) 0.01476(18) 0.01352(18) -0.00151(11) 0.00070(12) -0.00268(11)
N1 0.0116(5) 0.0127(5) 0.0136(5) -0.0009(4) 0.0007(4) -0.0007(4)
N3 0.0122(5) 0.0121(5) 0.0123(5) -0.0003(4) 0.0004(4) 0.0012(4)
N4 0.0142(5) 0.0172(6) 0.0169(6) -0.0054(4) 0.0026(4) -0.0017(4)
N5 0.0189(6) 0.0155(6) 0.0196(6) -0.0011(4) 0.0009(4) -0.0030(4)
N6 0.0150(5) 0.0175(6) 0.0180(6) -0.0040(4) 0.0056(4) -0.0048(4)
C2 0.0117(6) 0.0108(6) 0.0113(6) 0.0009(4) -0.0009(4) 0.0019(4)
C4 0.0122(6) 0.0109(6) 0.0132(6) -0.0004(4) -0.0010(5) 0.0036(5)
C5 0.0136(6) 0.0101(6) 0.0123(6) 0.0002(4) -0.0003(5) 0.0012(5)
C6 0.0124(6) 0.0111(6) 0.0128(6) 0.0016(4) 0.0006(4) 0.0027(5)
C21 0.0191(7) 0.0176(6) 0.0142(6) -0.0021(5) 0.0050(5) -0.0017(5)

loop_
_atom_type_symbol
_atom_type_description
_atom_type_scat_dispersion_real
_atom_type_scat_dispersion_imag
_atom_type_scat_source
C C 0.0033 0.0016 'International Tables Vol C Tables 4.2.6.8 and 6.1.1.4'
H H 0.0000 0.0000 'International Tables Vol C Tables 4.2.6.8 and 6.1.1.4'
N N 0.0061 0.0033 'International Tables Vol C Tables 4.2.6.8 and 6.1.1.4'
S S 0.1246 0.1234 'International Tables Vol C Tables 4.2.6.8 and 6.1.1.4'

loop_
_geom_angle_atom_site_label_1
_geom_angle_atom_site_label_2
_geom_angle_atom_site_label_3
_geom_angle
_geom_angle_publ_flag
C6 N1 C2 115.40(11) y
N1 C2 N3 129.07(11) y
C2 N3 C4 114.55(11) y
N3 C4 C5 123.14(11) y
C4 C5 C6 116.22(11) y
C5 C6 N1 121.60(11) y
N3 C4 N4 114.95(11) y
C5 C4 N4 121.88(12) y
C4 C5 N5 124.73(11) y
C6 C5 N5 119.04(11) y
C5 C6 N6 121.56(11) y
N1 C6 N6 116.82(11) y
N1 C2 S2 112.03(9) y
N3 C2 S2 118.90(9) y
C2 S2 C21 101.71(6) y
C4 N4 H4A 114.9 y
C4 N4 H4B 111.4 y
H4A N4 H4B 118.1 y
C5 N5 H5A 112.1 y
C5 N5 H5B 113.7 y
H5A N5 H5B 108.0 y
C6 N6 H6A 117.9 y
C6 N6 H6B 119.2 y
H6A N6 H6B 119.7 y
S2 C21 H21A 109.5 no
S2 C21 H21B 109.5 no
H21A C21 H21B 109.5 no
S2 C21 H21C 109.5 no
H21A C21 H21C 109.5 no
H21B C21 H21C 109.5 no

loop_
_geom_bond_atom_site_label_1
_geom_bond_atom_site_label_2
_geom_bond_site_symmetry_2
_geom_bond_distance
_geom_bond_publ_flag
N1 C2 . 1.3337(16) y
C2 N3 . 1.3242(16) y
N3 C4 . 1.3573(17) y
C4 C5 . 1.3888(18) y
C5 C6 . 1.4104(17) y
C6 N1 . 1.3557(16) y
C4 N4 . 1.3759(16) y
C5 N5 . 1.4292(16) y
C6 N6 . 1.3518(16) y
C2 S2 . 1.7694(13) y
S2 C21 . 1.7997(13) y
C21 H21A . 0.98 no
C21 H21B . 0.98 no
C21 H21C . 0.98 no
N4 H4A . 0.88 no
N4 H4B . 0.88 no
N5 H5A . 0.88 no
N5 H5B . 0.88 no
N6 H6A . 0.88 no
N6 H6B . 0.88 no

loop_
_geom_hbond_atom_site_label_D
_geom_hbond_atom_site_label_H
_geom_hbond_atom_site_label_A
_geom_hbond_site_symmetry_A
_geom_hbond_distance_DH
_geom_hbond_distance_HA
_geom_hbond_distance_DA
_geom_hbond_angle_DHA
_geom_hbond_publ_flag
N4 H4A S2 4_454 0.88 2.75 3.5902(12) 159 y
N5 H5A N4 3_556 0.88 2.48 3.3379(16) 166 y
N6 H6A N1 3_666 0.88 2.23 3.1049(15) 176 y
N6 H6B N5 . 0.88 2.48 2.8134(16) 103 y

loop_
_geom_torsion_atom_site_label_1
_geom_torsion_atom_site_label_2
_geom_torsion_atom_site_label_3
_geom_torsion_atom_site_label_4
_geom_torsion
_geom_torsion_publ_flag
C6 N1 C2 N3 0.61(19) no
C6 N1 C2 S2 -179.87(8) no
N3 C2 S2 C21 -3.12(11) no
N1 C2 S2 C21 177.30(9) no
N1 C2 N3 C4 0.02(19) no
S2 C2 N3 C4 -179.47(9) no
C2 N3 C4 N4 178.05(11) no
C2 N3 C4 C5 0.28(18) no
N3 C4 C5 C6 -1.16(18) no
N4 C4 C5 C6 -178.78(11) no
N3 C4 C5 N5 -179.84(11) no
N4 C4 C5 N5 2.5(2) no
C2 N1 C6 N6 -179.84(11) no
C2 N1 C6 C5 -1.53(17) no
C4 C5 C6 N6 -179.96(11) no
N5 C5 C6 N6 -1.20(18) no
C4 C5 C6 N1 1.81(18) no
N5 C5 C6 N1 -179.43(11) no
N3 C4 N4 H4A 163 y
C4 C5 N5 H5A -69 y
C5 C6 N6 H6A 170 y
N3 C4 N4 H4B 26 y
C4 C5 N5 H5B 54 y
C5 C6 N6 H6B 10 y

loop_
_cod_related_entry_id
_cod_related_entry_database
_cod_related_entry_code
1 ChemSpider 199588
